data_2216413
loop_
_publ_author_name
'Zhang, Xing-Hua'
'Lin, Kan'
'Zhao, Yu-Fen'

_publ_section_title
;
 (4<i>S</i>)-Benzyl 4-benzyl-5-oxo-1,3-oxazolidine-3-carboxylate
;
_journal_coeditor_code DN2262
_journal_issue 12
_journal_name_full 'Acta Crystallographica Section E'
_journal_page_first o4767
_journal_page_last o4767
_journal_paper_doi 10.1107/S1600536807055365
_journal_volume 63
_journal_year 2007
_chemical_formula_iupac 'C18 H17 N O4'
_chemical_formula_moiety 'C18 H17 N O4'
_chemical_formula_sum 'C18 H17 N O4'
_chemical_formula_weight 311.33
_chemical_name_systematic
;
(4<i>S</i>)-Benzyl 4-benzyl-5-oxo-1,3-oxazolidine-3-carboxylate
;
_space_group_IT_number 4
_symmetry_cell_setting monoclinic
_symmetry_space_group_name_Hall 'P 2yb'
_symmetry_space_group_name_H-M 'P 1 21 1'
_atom_sites_solution_hydrogens geom
_atom_sites_solution_primary direct
_atom_sites_solution_secondary difmap
_audit_creation_method SHELXL-97
_cell_angle_alpha 90.00
_cell_angle_beta 107.810(10)
_cell_angle_gamma 90.00
_cell_formula_units_Z 2
_cell_length_a 11.4729(11)
_cell_length_b 5.9019(4)
_cell_length_c 12.5093(10)
_cell_measurement_reflns_used 2497
_cell_measurement_temperature 173(2)
_cell_measurement_theta_max 32.7209
_cell_measurement_theta_min 4.2210
_cell_volume 806.44(12)
_computing_cell_refinement 'SAINT (Bruker, 2001)'
_computing_data_collection 'SMART (Bruker, 2001)'
_computing_data_reduction 'SAINT (Bruker, 2001)'
_computing_molecular_graphics
;
ORTEPIII (Burnett & Johnson, 1996); ORTEP-3 for Windows (Farrugia,
1997)
;
_computing_publication_material 'SHELXL97 (Sheldrick, 1997)'
_computing_structure_refinement 'SHELXL97 (Sheldrick, 1997)'
_computing_structure_solution 'SHELXS97 (Sheldrick, 1997)'
_diffrn_ambient_temperature 173(2)
_diffrn_measured_fraction_theta_full 0.978
_diffrn_measured_fraction_theta_max 0.978
_diffrn_measurement_device_type 'Bruker APEX area-detector diffractometer'
_diffrn_measurement_method '\f and \w scan'
_diffrn_radiation_monochromator graphite
_diffrn_radiation_source 'fine-focus sealed tube'
_diffrn_radiation_type MoK\a
_diffrn_radiation_wavelength 0.71073
_diffrn_reflns_av_R_equivalents 0.0268
_diffrn_reflns_av_sigmaI/netI 0.0350
_diffrn_reflns_limit_h_max 13
_diffrn_reflns_limit_h_min -14
_diffrn_reflns_limit_k_max 7
_diffrn_reflns_limit_k_min -7
_diffrn_reflns_limit_l_max 13
_diffrn_reflns_limit_l_min -15
_diffrn_reflns_number 5708
_diffrn_reflns_theta_full 26.00
_diffrn_reflns_theta_max 26.00
_diffrn_reflns_theta_min 4.22
_diffrn_standards_decay_% 0
_diffrn_standards_interval_count 0
_diffrn_standards_interval_time 0
_diffrn_standards_number 0
_exptl_absorpt_coefficient_mu 0.091
_exptl_absorpt_correction_T_max 0.981
_exptl_absorpt_correction_T_min 0.934
_exptl_absorpt_correction_type multi-scan
_exptl_absorpt_process_details '(SADABS; Bruker, 2001)'
_exptl_crystal_colour colorless
_exptl_crystal_density_diffrn 1.282
_exptl_crystal_density_method 'not measured'
_exptl_crystal_description block
_exptl_crystal_F_000 328
_exptl_crystal_size_max 0.80
_exptl_crystal_size_mid 0.37
_exptl_crystal_size_min 0.23
_refine_diff_density_max 0.111
_refine_diff_density_min -0.150
_refine_ls_extinction_method none
_refine_ls_goodness_of_fit_ref 0.946
_refine_ls_hydrogen_treatment constr
_refine_ls_matrix_type full
_refine_ls_number_parameters 208
_refine_ls_number_reflns 1705
_refine_ls_number_restraints 1
_refine_ls_restrained_S_all 0.946
_refine_ls_R_factor_all 0.0453
_refine_ls_R_factor_gt 0.0309
_refine_ls_shift/su_max 0.000
_refine_ls_shift/su_mean 0.000
_refine_ls_structure_factor_coef Fsqd
_refine_ls_weighting_details 'calc w=1/[\s^2^(Fo^2^)+(0.0454P)^2^+0.0000P] where P=(Fo^2^+2Fc^2^)/3'
_refine_ls_weighting_scheme calc
_refine_ls_wR_factor_gt 0.0659
_refine_ls_wR_factor_ref 0.0715
_reflns_number_gt 1240
_reflns_number_total 1705
_reflns_threshold_expression I>2\s(I)
_cod_data_source_file dn2262.cif
_cod_data_source_block I
_cod_original_cell_volume 806.44(11)
_cod_original_sg_symbol_H-M 'P 21'
_cod_database_code 2216413
_cod_database_fobs_code 2216413

loop_
_symmetry_equiv_pos_as_xyz
'x, y, z'
'-x, y+1/2, -z'

loop_
_atom_site_type_symbol
_atom_site_label
_atom_site_fract_x
_atom_site_fract_y
_atom_site_fract_z
_atom_site_U_iso_or_equiv
_atom_site_adp_type
_atom_site_calc_flag
_atom_site_refinement_flags
_atom_site_occupancy
N N1 0.42377(15) 0.7609(3) 0.84565(14) 0.0362(4) Uani d . 1
C C8 0.36781(19) 0.8526(4) 0.91468(16) 0.0400(5) Uani d . 1
O O1 0.28778(13) 0.7072(2) 0.93711(12) 0.0457(4) Uani d . 1
O O3 0.58323(14) 0.7171(3) 0.77604(14) 0.0522(4) Uani d . 1
C C11 0.41290(18) 0.5305(4) 0.80224(17) 0.0380(5) Uani d . 1
H H11 0.4233 0.4231 0.8642 0.046 Uiso calc R 1
O O2 0.38833(15) 1.0438(3) 0.95256(13) 0.0540(4) Uani d . 1
C C1 0.08937(19) 0.8764(4) 0.91329(16) 0.0391(5) Uani d . 1
O O4 0.55782(18) 0.3612(3) 0.71837(16) 0.0665(5) Uani d . 1
C C7 0.2070(2) 0.8026(5) 0.99621(18) 0.0520(6) Uani d . 1
H H7A 0.2465 0.9312 1.0411 0.062 Uiso calc R 1
H H7B 0.1908 0.6897 1.0462 0.062 Uiso calc R 1
C C13 0.25038(19) 0.6702(4) 0.62687(17) 0.0412(5) Uani d . 1
C C6 0.0774(2) 1.0868(4) 0.86208(19) 0.0470(6) Uani d . 1
H H6 0.1430 1.1873 0.8806 0.056 Uiso calc R 1
C C18 0.1527(2) 0.8044(4) 0.63085(17) 0.0473(6) Uani d . 1
H H18 0.1126 0.7714 0.6834 0.057 Uiso calc R 1
C C12 0.2927(2) 0.4786(4) 0.70912(18) 0.0443(6) Uani d . 1
H H12A 0.3042 0.3443 0.6687 0.053 Uiso calc R 1
H H12B 0.2294 0.4455 0.7434 0.053 Uiso calc R 1
C C10 0.5233(2) 0.5193(4) 0.7604(2) 0.0464(6) Uani d . 1
C C2 -0.0100(2) 0.7305(4) 0.88517(19) 0.0478(6) Uani d . 1
H H2 -0.0031 0.5892 0.9195 0.057 Uiso calc R 1
C C9 0.5257(2) 0.8793(4) 0.8266(2) 0.0531(6) Uani d . 1
H H9A 0.4975 1.0078 0.7771 0.064 Uiso calc R 1
H H9B 0.5818 0.9328 0.8969 0.064 Uiso calc R 1
C C3 -0.1181(2) 0.7913(5) 0.8076(2) 0.0592(7) Uani d . 1
H H3 -0.1839 0.6913 0.7892 0.071 Uiso calc R 1
C C15 0.2702(3) 0.9083(5) 0.4770(2) 0.0657(8) Uani d . 1
H H15 0.3108 0.9443 0.4253 0.079 Uiso calc R 1
C C17 0.1129(2) 0.9859(4) 0.5590(2) 0.0549(7) Uani d . 1
H H17 0.0462 1.0717 0.5624 0.066 Uiso calc R 1
C C5 -0.0318(3) 1.1480(5) 0.7835(2) 0.0578(7) Uani d . 1
H H5 -0.0392 1.2887 0.7485 0.069 Uiso calc R 1
C C14 0.3083(2) 0.7238(5) 0.54794(18) 0.0553(6) Uani d . 1
H H14 0.3734 0.6355 0.5424 0.066 Uiso calc R 1
C C16 0.1727(3) 1.0383(5) 0.48261(19) 0.0614(7) Uani d . 1
H H16 0.1475 1.1614 0.4347 0.074 Uiso calc R 1
C C4 -0.1294(3) 1.0006(5) 0.7571(2) 0.0638(8) Uani d . 1
H H4 -0.2031 1.0425 0.7049 0.077 Uiso calc R 1

loop_
_atom_site_aniso_label
_atom_site_aniso_U_11
_atom_site_aniso_U_22
_atom_site_aniso_U_33
_atom_site_aniso_U_12
_atom_site_aniso_U_13
_atom_site_aniso_U_23
N1 0.0350(9) 0.0346(10) 0.0357(9) -0.0039(8) 0.0061(8) -0.0009(8)
C8 0.0378(12) 0.0417(13) 0.0317(10) 0.0002(11) -0.0022(9) 0.0031(11)
O1 0.0428(9) 0.0458(9) 0.0495(9) 0.0026(8) 0.0155(7) 0.0040(7)
O3 0.0434(8) 0.0498(9) 0.0658(10) -0.0059(9) 0.0204(8) 0.0041(8)
C11 0.0405(12) 0.0315(10) 0.0411(11) -0.0006(10) 0.0112(9) 0.0035(10)
O2 0.0617(10) 0.0457(10) 0.0511(9) -0.0065(9) 0.0121(8) -0.0122(8)
C1 0.0453(13) 0.0426(12) 0.0345(11) 0.0021(11) 0.0196(10) -0.0027(10)
O4 0.0763(12) 0.0482(10) 0.0890(13) 0.0123(10) 0.0463(10) 0.0088(10)
C7 0.0531(14) 0.0663(16) 0.0383(12) 0.0082(13) 0.0166(11) 0.0061(11)
C13 0.0399(12) 0.0472(13) 0.0312(11) -0.0092(11) 0.0031(9) -0.0082(9)
C6 0.0587(16) 0.0400(14) 0.0451(13) -0.0027(12) 0.0203(12) -0.0026(10)
C18 0.0464(13) 0.0572(14) 0.0349(12) -0.0048(12) 0.0074(10) -0.0004(11)
C12 0.0445(12) 0.0399(12) 0.0446(13) -0.0095(10) 0.0079(11) -0.0039(10)
C10 0.0467(13) 0.0422(14) 0.0495(13) 0.0045(12) 0.0135(11) 0.0095(12)
C2 0.0564(14) 0.0467(13) 0.0487(13) -0.0005(13) 0.0285(12) -0.0025(11)
C9 0.0518(14) 0.0463(13) 0.0630(15) -0.0135(12) 0.0201(12) -0.0061(12)
C3 0.0484(15) 0.0724(18) 0.0593(15) -0.0075(13) 0.0202(13) -0.0162(14)
C15 0.0684(18) 0.092(2) 0.0355(13) -0.0063(17) 0.0144(13) 0.0131(14)
C17 0.0622(16) 0.0579(16) 0.0403(13) 0.0052(13) 0.0094(12) -0.0033(12)
C5 0.0779(18) 0.0519(14) 0.0428(13) 0.0208(15) 0.0174(14) 0.0012(11)
C14 0.0496(13) 0.0779(17) 0.0374(13) 0.0003(14) 0.0117(11) -0.0026(13)
C16 0.0737(18) 0.0630(16) 0.0371(13) -0.0034(16) 0.0017(13) 0.0046(12)
C4 0.0502(16) 0.088(2) 0.0465(14) 0.0222(17) 0.0043(12) -0.0156(16)

loop_
_atom_type_symbol
_atom_type_description
_atom_type_scat_dispersion_real
_atom_type_scat_dispersion_imag
_atom_type_scat_source
C C 0.0033 0.0000 'International Tables Vol C Tables 4.2.6.8 and 6.1.1.4'
H H 0.0000 0.0000 'International Tables Vol C Tables 4.2.6.8 and 6.1.1.4'
N N 0.0061 0.0000 'International Tables Vol C Tables 4.2.6.8 and 6.1.1.4'
O O 0.0106 0.0000 'International Tables Vol C Tables 4.2.6.8 and 6.1.1.4'

loop_
_geom_angle_atom_site_label_1
_geom_angle_atom_site_label_2
_geom_angle_atom_site_label_3
_geom_angle
C8 N1 C9 118.93(18)
C8 N1 C11 128.01(17)
C9 N1 C11 111.83(18)
O2 C8 N1 123.5(2)
O2 C8 O1 124.9(2)
N1 C8 O1 111.62(18)
C8 O1 C7 115.91(17)
C10 O3 C9 111.44(18)
N1 C11 C10 100.64(17)
N1 C11 C12 115.04(18)
C10 C11 C12 112.36(18)
N1 C11 H11 109.5
C10 C11 H11 109.5
C12 C11 H11 109.5
C6 C1 C2 118.8(2)
C6 C1 C7 121.6(2)
C2 C1 C7 119.6(2)
O1 C7 C1 109.80(16)
O1 C7 H7A 109.7
C1 C7 H7A 109.7
O1 C7 H7B 109.7
C1 C7 H7B 109.7
H7A C7 H7B 108.2
C14 C13 C18 117.7(2)
C14 C13 C12 122.3(2)
C18 C13 C12 120.0(2)
C5 C6 C1 120.2(2)
C5 C6 H6 119.9
C1 C6 H6 119.9
C17 C18 C13 121.9(2)
C17 C18 H18 119.0
C13 C18 H18 119.0
C13 C12 C11 113.25(17)
C13 C12 H12A 108.9
C11 C12 H12A 108.9
C13 C12 H12B 108.9
C11 C12 H12B 108.9
H12A C12 H12B 107.7
O4 C10 O3 121.3(2)
O4 C10 C11 127.7(2)
O3 C10 C11 111.0(2)
C3 C2 C1 120.9(2)
C3 C2 H2 119.5
C1 C2 H2 119.5
O3 C9 N1 104.96(18)
O3 C9 H9A 110.8
N1 C9 H9A 110.8
O3 C9 H9B 110.8
N1 C9 H9B 110.8
H9A C9 H9B 108.8
C2 C3 C4 119.9(3)
C2 C3 H3 120.1
C4 C3 H3 120.1
C16 C15 C14 120.4(2)
C16 C15 H15 119.8
C14 C15 H15 119.8
C16 C17 C18 119.5(3)
C16 C17 H17 120.3
C18 C17 H17 120.3
C4 C5 C6 119.9(3)
C4 C5 H5 120.0
C6 C5 H5 120.0
C13 C14 C15 120.6(2)
C13 C14 H14 119.7
C15 C14 H14 119.7
C17 C16 C15 119.9(2)
C17 C16 H16 120.1
C15 C16 H16 120.1
C3 C4 C5 120.2(2)
C3 C4 H4 119.9
C5 C4 H4 119.9

loop_
_geom_bond_atom_site_label_1
_geom_bond_atom_site_label_2
_geom_bond_distance
N1 C8 1.338(3)
N1 C9 1.444(3)
N1 C11 1.455(3)
C8 O2 1.218(3)
C8 O1 1.348(3)
O1 C7 1.464(3)
O3 C10 1.339(3)
O3 C9 1.416(3)
C11 C10 1.512(3)
C11 C12 1.539(3)
C11 H11 0.9800
C1 C6 1.385(3)
C1 C2 1.386(3)
C1 C7 1.493(3)
O4 C10 1.197(3)
C7 H7A 0.9700
C7 H7B 0.9700
C13 C14 1.385(3)
C13 C18 1.386(3)
C13 C12 1.506(3)
C6 C5 1.383(4)
C6 H6 0.9300
C18 C17 1.383(3)
C18 H18 0.9300
C12 H12A 0.9700
C12 H12B 0.9700
C2 C3 1.368(4)
C2 H2 0.9300
C9 H9A 0.9700
C9 H9B 0.9700
C3 C4 1.376(4)
C3 H3 0.9300
C15 C16 1.375(4)
C15 C14 1.388(4)
C15 H15 0.9300
C17 C16 1.371(4)
C17 H17 0.9300
C5 C4 1.376(4)
C5 H5 0.9300
C14 H14 0.9300
C16 H16 0.9300
C4 H4 0.9300

loop_
_cod_related_entry_id
_cod_related_entry_database
_cod_related_entry_code
1 ChemSpider 715977
